data_7207148
loop_
_publ_author_name
'Shen, Qian Jin'
'Wei, Hong Qing'
'Zou, Wen Sheng'
'Sun, Hao Ling'
'Jin, Wei Jun'

_publ_section_title
;
 Cocrystals assembled by pyrene and 1,2- or 1,4-diiodotetrafluorobenzenes
 and their phosphorescent behaviors modulated by local molecular
 environment
;
_journal_issue 3
_journal_name_full CrystEngComm
_journal_page_first 1010
_journal_paper_doi 10.1039/c1ce06069d
_journal_volume 14
_journal_year 2012
_chemical_formula_sum 'C22 H10 F4 I2'
_chemical_formula_weight 604.10
_chemical_name_systematic
;

?

;
_space_group_IT_number 14
_symmetry_cell_setting monoclinic
_symmetry_space_group_name_Hall '-P 2ybc'
_symmetry_space_group_name_H-M 'P 1 21/c 1'
_atom_sites_solution_hydrogens geom
_atom_sites_solution_primary direct
_atom_sites_solution_secondary difmap
_audit_creation_method SHELXL-97
_cell_angle_alpha 90.00
_cell_angle_beta 105.2680(10)
_cell_angle_gamma 90.00
_cell_formula_units_Z 4
_cell_length_a 8.3885(2)
_cell_length_b 18.3017(4)
_cell_length_c 13.1838(4)
_cell_measurement_reflns_used 3892
_cell_measurement_temperature 296(2)
_cell_measurement_theta_max 26.34
_cell_measurement_theta_min 2.74
_cell_volume 1952.59(9)
_computing_cell_refinement 'Bruker SMART'
_computing_data_collection 'Bruker SMART'
_computing_data_reduction 'Bruker SAINT'
_computing_molecular_graphics 'Bruker SHELXTL'
_computing_publication_material 'Bruker SHELXTL'
_computing_structure_refinement 'SHELXL-97 (Sheldrick, 1997)'
_computing_structure_solution 'SHELXS-97 (Sheldrick, 1990)'
_diffrn_ambient_temperature 296(2)
_diffrn_measured_fraction_theta_full 0.990
_diffrn_measured_fraction_theta_max 0.990
_diffrn_measurement_device_type 'CCD area detector'
_diffrn_measurement_method 'phi and omega scans'
_diffrn_radiation_monochromator graphite
_diffrn_radiation_source 'fine-focus sealed tube'
_diffrn_radiation_type MoK\a
_diffrn_radiation_wavelength 0.71073
_diffrn_reflns_av_R_equivalents 0.0167
_diffrn_reflns_av_sigmaI/netI 0.0235
_diffrn_reflns_limit_h_max 10
_diffrn_reflns_limit_h_min -10
_diffrn_reflns_limit_k_max 16
_diffrn_reflns_limit_k_min -23
_diffrn_reflns_limit_l_max 15
_diffrn_reflns_limit_l_min -17
_diffrn_reflns_number 9480
_diffrn_reflns_theta_full 27.57
_diffrn_reflns_theta_max 27.57
_diffrn_reflns_theta_min 1.95
_exptl_absorpt_coefficient_mu 3.262
_exptl_absorpt_correction_T_max 0.7155
_exptl_absorpt_correction_T_min 0.5339
_exptl_absorpt_correction_type multi-scan
_exptl_absorpt_process_details SADABS
_exptl_crystal_density_diffrn 2.055
_exptl_crystal_density_method 'not measured'
_exptl_crystal_F_000 1136
_exptl_crystal_size_max 0.22
_exptl_crystal_size_mid 0.11
_exptl_crystal_size_min 0.11
_refine_diff_density_max 0.835
_refine_diff_density_min -1.295
_refine_diff_density_rms 0.110
_refine_ls_extinction_method none
_refine_ls_goodness_of_fit_ref 1.016
_refine_ls_hydrogen_treatment constr
_refine_ls_matrix_type full
_refine_ls_number_parameters 253
_refine_ls_number_reflns 4472
_refine_ls_number_restraints 0
_refine_ls_restrained_S_all 1.016
_refine_ls_R_factor_all 0.0560
_refine_ls_R_factor_gt 0.0373
_refine_ls_shift/su_max 0.001
_refine_ls_shift/su_mean 0.000
_refine_ls_structure_factor_coef Fsqd
_refine_ls_weighting_details 'calc w=1/[\s^2^(Fo^2^)+(0.0455P)^2^+1.9804P] where P=(Fo^2^+2Fc^2^)/3'
_refine_ls_weighting_scheme calc
_refine_ls_wR_factor_gt 0.0889
_refine_ls_wR_factor_ref 0.0991
_reflns_number_gt 3229
_reflns_number_total 4472
_reflns_threshold_expression >2sigma(I)
_cod_data_source_file c1ce06069d.txt
_cod_data_source_block Cocrystal_1
_cod_depositor_comments
;
The following automatic conversions were performed:

'_symmetry_cell_setting' value 'Monoclinic' changed to 'monoclinic'
according to /home/saulius/struct/CIF-dictionaries/cif_core.dic
dictionary named 'cif_core.dic' version 2.4.1 from
2010-06-29.

'_exptl_absorpt_correction_type' value 'Multi-scan'
changed to 'multi-scan' according to
/home/saulius/struct/CIF-dictionaries/cif_core.dic dictionary named
'cif_core.dic' version 2.4.1 from 2010-06-29.

Automatic conversion script
Id: cif_fix_values 1715 2011-07-08 13:25:40Z adriana 
;
_cod_original_sg_symbol_H-M P2(1)/c
_cod_database_code 7207148

loop_
_symmetry_equiv_pos_as_xyz
'x, y, z'
'-x, y+1/2, -z+1/2'
'-x, -y, -z'
'x, -y-1/2, z-1/2'

loop_
_atom_site_label
_atom_site_type_symbol
_atom_site_fract_x
_atom_site_fract_y
_atom_site_fract_z
_atom_site_U_iso_or_equiv
_atom_site_adp_type
_atom_site_occupancy
_atom_site_symmetry_multiplicity
_atom_site_calc_flag
_atom_site_refinement_flags
C1 C 0.5917(6) 0.5646(3) 0.4431(4) 0.0641(11) Uani 1 1 d .
H1 H 0.6681 0.5392 0.4951 0.077 Uiso 1 1 calc R
C2 C 0.5275(6) 0.6268(3) 0.4682(3) 0.0633(11) Uani 1 1 d .
H2 H 0.5611 0.6438 0.5370 0.076 Uiso 1 1 calc R
C3 C 0.4085(5) 0.6678(2) 0.3919(3) 0.0529(9) Uani 1 1 d .
C4 C 0.3375(6) 0.7325(3) 0.4162(4) 0.0674(12) Uani 1 1 d .
H4 H 0.3666 0.7500 0.4848 0.081 Uiso 1 1 calc R
C5 C 0.2251(6) 0.7704(3) 0.3394(5) 0.0719(13) Uani 1 1 d .
H5 H 0.1794 0.8134 0.3568 0.086 Uiso 1 1 calc R
C6 C 0.1794(6) 0.7459(2) 0.2377(4) 0.0671(12) Uani 1 1 d .
H6 H 0.1032 0.7726 0.1872 0.081 Uiso 1 1 calc R
C7 C 0.2453(5) 0.6818(2) 0.2086(3) 0.0546(10) Uani 1 1 d .
C8 C 0.1988(6) 0.6529(3) 0.1046(4) 0.0693(12) Uani 1 1 d .
H8 H 0.1207 0.6777 0.0529 0.083 Uiso 1 1 calc R
C9 C 0.2643(6) 0.5910(3) 0.0791(4) 0.0659(12) Uani 1 1 d .
H9 H 0.2317 0.5744 0.0101 0.079 Uiso 1 1 calc R
C10 C 0.3832(5) 0.5498(2) 0.1555(3) 0.0544(10) Uani 1 1 d .
C11 C 0.4514(6) 0.4848(3) 0.1323(4) 0.0658(12) Uani 1 1 d .
H11 H 0.4218 0.4669 0.0638 0.079 Uiso 1 1 calc R
C12 C 0.5631(6) 0.4463(3) 0.2101(5) 0.0700(13) Uani 1 1 d .
H12 H 0.6073 0.4028 0.1932 0.084 Uiso 1 1 calc R
C13 C 0.6092(6) 0.4712(2) 0.3111(4) 0.0646(12) Uani 1 1 d .
H13 H 0.6839 0.4444 0.3621 0.077 Uiso 1 1 calc R
C14 C 0.5459(5) 0.5362(2) 0.3386(3) 0.0511(9) Uani 1 1 d .
C15 C 0.4307(4) 0.5763(2) 0.2603(3) 0.0444(8) Uani 1 1 d .
C16 C 0.3625(4) 0.6421(2) 0.2866(3) 0.0453(8) Uani 1 1 d .
C17 C 0.8045(5) 0.6973(2) 0.2900(4) 0.0520(9) Uani 1 1 d .
C18 C 0.7778(5) 0.6613(3) 0.1959(3) 0.0586(10) Uani 1 1 d .
C19 C 0.8492(5) 0.5953(2) 0.1887(3) 0.0574(10) Uani 1 1 d .
C20 C 0.9509(5) 0.5614(2) 0.2764(4) 0.0519(9) Uani 1 1 d .
C21 C 0.9771(5) 0.5971(2) 0.3704(3) 0.0548(10) Uani 1 1 d .
C22 C 0.9053(5) 0.6637(2) 0.3771(3) 0.0557(10) Uani 1 1 d .
F1 F 0.6819(4) 0.69137(18) 0.1081(2) 0.0939(10) Uani 1 1 d .
F2 F 0.8223(4) 0.56299(18) 0.0943(2) 0.0867(9) Uani 1 1 d .
F3 F 1.0738(4) 0.56771(16) 0.4578(2) 0.0825(8) Uani 1 1 d .
F4 F 0.9359(4) 0.69636(16) 0.4717(2) 0.0824(8) Uani 1 1 d .
I1 I 0.70088(4) 0.798954(17) 0.30026(3) 0.07962(15) Uani 1 1 d .
I2 I 1.05707(4) 0.460654(16) 0.26372(3) 0.07366(14) Uani 1 1 d .

loop_
_atom_site_aniso_label
_atom_site_aniso_U_11
_atom_site_aniso_U_22
_atom_site_aniso_U_33
_atom_site_aniso_U_23
_atom_site_aniso_U_13
_atom_site_aniso_U_12
C1 0.056(3) 0.075(3) 0.055(3) 0.015(2) 0.002(2) -0.006(2)
C2 0.065(3) 0.077(3) 0.043(2) -0.004(2) 0.007(2) -0.014(2)
C3 0.052(2) 0.051(2) 0.058(3) -0.0046(19) 0.020(2) -0.0126(18)
C4 0.068(3) 0.066(3) 0.074(3) -0.017(2) 0.030(3) -0.016(2)
C5 0.070(3) 0.056(3) 0.099(4) -0.008(3) 0.037(3) -0.004(2)
C6 0.058(3) 0.054(3) 0.091(4) 0.017(2) 0.024(2) 0.006(2)
C7 0.050(2) 0.054(2) 0.060(3) 0.0118(19) 0.0155(19) -0.0063(18)
C8 0.072(3) 0.075(3) 0.055(3) 0.020(2) 0.007(2) -0.002(2)
C9 0.075(3) 0.076(3) 0.042(2) 0.003(2) 0.007(2) -0.010(2)
C10 0.057(2) 0.056(2) 0.054(3) -0.0039(19) 0.021(2) -0.0142(19)
C11 0.072(3) 0.063(3) 0.067(3) -0.017(2) 0.028(2) -0.015(2)
C12 0.066(3) 0.048(2) 0.103(4) -0.010(3) 0.036(3) -0.010(2)
C13 0.050(2) 0.055(3) 0.088(4) 0.011(2) 0.018(2) -0.0029(19)
C14 0.046(2) 0.048(2) 0.060(3) 0.0060(18) 0.0144(18) -0.0080(16)
C15 0.0421(19) 0.0441(19) 0.048(2) 0.0036(16) 0.0143(16) -0.0118(15)
C16 0.0413(18) 0.0450(19) 0.050(2) 0.0041(16) 0.0137(16) -0.0101(15)
C17 0.047(2) 0.0408(19) 0.070(3) 0.0021(18) 0.018(2) -0.0043(16)
C18 0.048(2) 0.062(3) 0.060(3) 0.008(2) 0.003(2) -0.0008(19)
C19 0.053(2) 0.061(3) 0.055(3) -0.012(2) 0.008(2) -0.0119(19)
C20 0.042(2) 0.0416(19) 0.071(3) -0.0020(19) 0.0142(19) -0.0065(15)
C21 0.051(2) 0.052(2) 0.057(3) 0.0046(19) 0.0054(19) -0.0069(18)
C22 0.061(2) 0.049(2) 0.056(3) -0.0049(19) 0.015(2) -0.0129(19)
F1 0.090(2) 0.103(2) 0.0728(19) 0.0172(17) -0.0054(16) 0.0210(18)
F2 0.091(2) 0.097(2) 0.0645(17) -0.0280(15) 0.0059(15) -0.0060(17)
F3 0.087(2) 0.0806(19) 0.0673(18) 0.0171(14) -0.0027(15) 0.0076(16)
F4 0.104(2) 0.0770(18) 0.0642(17) -0.0197(14) 0.0193(16) -0.0128(16)
I1 0.0810(2) 0.04707(18) 0.1238(3) 0.00833(16) 0.0500(2) 0.00258(14)
I2 0.05875(19) 0.04936(18) 0.1158(3) -0.00736(16) 0.02814(18) -0.00326(12)

loop_
_atom_type_symbol
_atom_type_description
_atom_type_scat_dispersion_real
_atom_type_scat_dispersion_imag
_atom_type_scat_source
C C 0.0033 0.0016 'International Tables Vol C Tables 4.2.6.8 and 6.1.1.4'
H H 0.0000 0.0000 'International Tables Vol C Tables 4.2.6.8 and 6.1.1.4'
F F 0.0171 0.0103 'International Tables Vol C Tables 4.2.6.8 and 6.1.1.4'
I I -0.4742 1.8119 'International Tables Vol C Tables 4.2.6.8 and 6.1.1.4'

loop_
_geom_angle_atom_site_label_1
_geom_angle_atom_site_label_2
_geom_angle_atom_site_label_3
_geom_angle
C2 C1 C14 121.7(4)
C2 C1 H1 119.2
C14 C1 H1 119.2
C1 C2 C3 121.6(4)
C1 C2 H2 119.2
C3 C2 H2 119.2
C4 C3 C16 118.8(4)
C4 C3 C2 122.9(4)
C16 C3 C2 118.3(4)
C5 C4 C3 120.6(4)
C5 C4 H4 119.7
C3 C4 H4 119.7
C6 C5 C4 121.1(5)
C6 C5 H5 119.5
C4 C5 H5 119.5
C5 C6 C7 121.1(5)
C5 C6 H6 119.5
C7 C6 H6 119.5
C6 C7 C16 118.7(4)
C6 C7 C8 123.4(4)
C16 C7 C8 117.9(4)
C9 C8 C7 121.9(4)
C9 C8 H8 119.0
C7 C8 H8 119.0
C8 C9 C10 121.6(4)
C8 C9 H9 119.2
C10 C9 H9 119.2
C11 C10 C15 118.8(4)
C11 C10 C9 123.2(4)
C15 C10 C9 118.0(4)
C12 C11 C10 120.6(4)
C12 C11 H11 119.7
C10 C11 H11 119.7
C13 C12 C11 121.1(5)
C13 C12 H12 119.5
C11 C12 H12 119.5
C12 C13 C14 120.8(5)
C12 C13 H13 119.6
C14 C13 H13 119.6
C13 C14 C15 119.1(4)
C13 C14 C1 122.7(4)
C15 C14 C1 118.2(4)
C16 C15 C14 120.2(4)
C16 C15 C10 120.1(4)
C14 C15 C10 119.6(4)
C15 C16 C3 119.9(4)
C15 C16 C7 120.4(4)
C3 C16 C7 119.7(4)
C18 C17 C22 117.3(4)
C18 C17 I1 121.3(3)
C22 C17 I1 121.4(3)
F1 C18 C19 118.6(4)
F1 C18 C17 120.2(4)
C19 C18 C17 121.2(4)
F2 C19 C18 119.0(4)
F2 C19 C20 119.4(4)
C18 C19 C20 121.6(4)
C21 C20 C19 117.2(4)
C21 C20 I2 121.9(3)
C19 C20 I2 120.9(3)
F3 C21 C20 120.3(4)
F3 C21 C22 118.7(4)
C20 C21 C22 121.0(4)
F4 C22 C21 118.3(4)
F4 C22 C17 120.0(4)
C21 C22 C17 121.7(4)

loop_
_geom_bond_atom_site_label_1
_geom_bond_atom_site_label_2
_geom_bond_distance
C1 C2 1.338(7)
C1 C14 1.427(6)
C1 H1 0.9300
C2 C3 1.429(6)
C2 H2 0.9300
C3 C4 1.400(6)
C3 C16 1.419(6)
C4 C5 1.376(7)
C4 H4 0.9300
C5 C6 1.369(7)
C5 H5 0.9300
C6 C7 1.393(6)
C6 H6 0.9300
C7 C16 1.422(6)
C7 C8 1.425(7)
C8 C9 1.341(7)
C8 H8 0.9300
C9 C10 1.431(6)
C9 H9 0.9300
C10 C11 1.389(6)
C10 C15 1.419(6)
C11 C12 1.386(7)
C11 H11 0.9300
C12 C13 1.363(7)
C12 H12 0.9300
C13 C14 1.389(6)
C13 H13 0.9300
C14 C15 1.419(6)
C15 C16 1.414(5)
C17 C18 1.369(6)
C17 C22 1.378(6)
C17 I1 2.074(4)
C18 F1 1.341(5)
C18 C19 1.363(6)
C19 F2 1.343(5)
C19 C20 1.389(6)
C20 C21 1.367(6)
C20 I2 2.073(4)
C21 F3 1.335(5)
C21 C22 1.372(6)
C22 F4 1.346(5)
